data_4343909
loop_
_publ_author_name
'Simmons, C.J.'
'Riley, M.J.'
'Stratemeier, H.'
'Hitchman, M.A.'

_publ_section_title
;
 Influence of lattice interactions on the Jahn-Teller distortion of the
 [Cu (H2 O)6](2+) ion: dependence of the crystal structure of K2 [Cu (H2
 O)6] (S O4)(2x) (Se O4)(2-2x) upon the sulfate/selenate ratio
;
_journal_name_full 'Inorganic Chemistry'
_journal_page_first 1021
_journal_page_last 1031
_journal_volume 45
_journal_year 2006
_chemical_formula_sum 'Cu H12 K2 O14 S0.356 Se1.644'
_chemical_name_systematic 'K2 (Cu (H2 O)6) (S O4)0.356 (Se O4)1.644'
_space_group_IT_number 14
_symmetry_space_group_name_Hall '-P 2yab'
_symmetry_space_group_name_H-M 'P 1 21/a 1'
_cell_angle_alpha 90
_cell_angle_beta 103
_cell_angle_gamma 90
_cell_formula_units_Z 2
_cell_length_a 9.1631
_cell_length_b 12.2525
_cell_length_c 6.324
_cell_volume 691.804
_citation_journal_id_ASTM INOCAJ
_cod_data_source_file Simmons_INOCAJ_2006_669.cif
_cod_data_source_block H12Cu1K2O14S0.356Se1.644
_cod_original_cell_volume 691.8038
_cod_original_sg_symbol_Hall '-P 2ybc (z,y,-x)'
_cod_original_formula_sum 'H12 Cu1 K2 O14 S0.356 Se1.644'
_cod_database_code 4343909

loop_
_symmetry_equiv_pos_as_xyz
x,y,z
-x+1/2,y+1/2,-z
-x,-y,-z
x-1/2,-y-1/2,z

loop_
_atom_site_label
_atom_site_type_symbol
_atom_site_fract_x
_atom_site_fract_y
_atom_site_fract_z
_atom_site_occupancy
_atom_site_U_iso_or_equiv
H3 H+1 0.257 0.129 0.121 1 0.0
H4 H+1 -0.23 0.11 -0.047 1 0.0
O4 O-2 0.4029 0.18107 0.9708 0.822 0.0
O1 O-2 0.4064 0.2411 0.5744 0.822 0.0
O7 O-2 -0.0108 -0.06208 0.2781 1 0.0
S1 S+6 0.4115 0.132 0.7196 0.178 0.0
H5 H+1 -0.146 0.157 0.011 1 0.0
H2 H+1 0.209 0.095 0.263 1 0.0
H6 H+1 -0.064 -0.057 0.298 1 0.0
O5 O-2 0.1759 0.11958 0.1804 1 0.0
O2 O-2 0.5747 0.0714 0.7448 0.822 0.0
O11 O-2 0.4131 0.1584 0.977 0.178 0.0
O10 O-2 0.295 0.0748 0.63 0.178 0.0
Se1 Se+6 0.41981 0.1378 0.73543 0.8219 0.0
O8 O-2 0.4432 0.2408 0.594 0.178 0.0
K1 K+1 0.14004 0.34058 0.34383 1 0.0
Cu1 Cu+2 0 0 0 1 0.0
O6 O-2 -0.1645 0.11001 0.0321 1 0.0
O3 O-2 0.2804 0.05485 0.6264 0.822 0.0
O9 O-2 0.5565 0.0875 0.776 0.178 0.0
H1 H+1 0.03 -0.12 0.331 1 0.0
